data_9014399
loop_
_publ_author_name
'Du, J. M.'
'Zeng, H. Y.'
'Song, L. J.'
'Dong, Z. C.'
'Ma, H. W.'
'Guo, G. C.'
'Huang, J. S.'

_publ_section_title
;
 Synthesis and structure of a new polymorph Ba2CuSi2O7
 Note: known as beta-Ba2CuSi2O7
;
_journal_name_full 'Jiegou Huaxue'
_journal_page_first 33
_journal_page_last 36
_journal_volume 22
_journal_year 2003
_chemical_compound_source Synthetic
_chemical_formula_sum 'Ba2 Cu O7 Si2'
_space_group_IT_number 113
_symmetry_space_group_name_Hall 'P -4 2ab'
_symmetry_space_group_name_H-M 'P -4 21 m'
_cell_angle_alpha 90
_cell_angle_beta 90
_cell_angle_gamma 90
_cell_length_a 8.284
_cell_length_b 8.284
_cell_length_c 5.313
_cell_formula_units_Z 2
_cell_volume 364.603
_database_code_amcsd 0018759
_exptl_crystal_density_diffrn 4.612
_cod_original_formula_sum 'Ba2 Cu Si2 O7'
_cod_database_code 9014399
_amcsd_formula_title Ba2CuSi2O7

loop_
_space_group_symop_operation_xyz
x,y,z
1/2-y,1/2-x,z
y,-x,-z
1/2-x,1/2+y,-z
-x,-y,z
1/2+y,1/2+x,z
-y,x,-z
1/2+x,1/2-y,-z

loop_
_atom_site_label
_atom_site_fract_x
_atom_site_fract_y
_atom_site_fract_z
_atom_site_U_iso_or_equiv
Ba 0.33311 0.16689 0.50910 0.00934
Cu 0.00000 0.00000 0.00000 0.01050
Si 0.13500 0.36500 0.97340 0.00760
O1 0.00000 0.50000 0.87000 0.01100
O2 0.13560 0.36438 0.27700 0.01100
O3 0.07900 0.19650 0.84000 0.01300

loop_
_cod_related_entry_id
_cod_related_entry_database
_cod_related_entry_code
1 AMCSD 0018759
